data_4345756
loop_
_publ_author_name
'Chen, Qiu-Fang'
'Zhao, Xin'
'Liu, Quan'
'Jia, Ji-Dong'
'Qiu, Xiao-Ting'
'Song, Ying-Lin'
'Young, David James'
'Zhang, Wen-Hua'
'Lang, Jian-Ping'

_publ_section_title
;
 Tungsten(VI)-Copper(I)-Sulfur Cluster-Supported Metal-Organic Frameworks
 Bridged by in Situ Click-Formed Tetrazolate Ligands.
;
_journal_issue 10
_journal_name_full 'Inorganic chemistry'
_journal_page_first 5669
_journal_page_last 5679
_journal_paper_doi 10.1021/acs.inorgchem.7b00261
_journal_volume 56
_journal_year 2017
_chemical_formula_moiety 'C60 H88 B4 Cu12 N24 S16 W4'
_chemical_formula_sum 'C60 H88 B4 Cu12 N24 S16 W4'
_chemical_formula_weight 3199.62
_space_group_crystal_system tetragonal
_space_group_IT_number 142
_space_group_name_Hall '-I 4bd 2c'
_space_group_name_H-M_alt 'I 41/a c d :2'
_symmetry_space_group_name_Hall '-I 4bd 2c'
_symmetry_space_group_name_H-M 'I 41/a c d :2'
_atom_sites_solution_hydrogens mixed
_audit_creation_method SHELXL-2013
_audit_update_record
;
2016-09-18 # Formatted by publCIF

;
_cell_angle_alpha 90
_cell_angle_beta 90
_cell_angle_gamma 90
_cell_formula_units_Z 8
_cell_length_a 25.994(17)
_cell_length_b 25.994(17)
_cell_length_c 33.868(17)
_cell_measurement_reflns_used 9793
_cell_measurement_temperature 223(2)
_cell_measurement_theta_max 27.75
_cell_measurement_theta_min 2.41
_cell_volume 22884(2)
_computing_cell_refinement 'Bruker D8 Quest'
_computing_data_collection 'Bruker D8 Quest'
_computing_data_reduction 'Bruker D8 Quest'
_computing_molecular_graphics 'SHELXL-2013 (Sheldrick, 2013)'
_computing_publication_material 'publCIF (Westrip, 2010)'
_computing_structure_refinement 'SHELXL-2013 (Sheldrick, 2013)'
_computing_structure_solution 'SHELXL-2013 (Sheldrick, 2013)'
_diffrn_ambient_temperature 223(2)
_diffrn_measured_fraction_theta_full 0.999
_diffrn_measured_fraction_theta_max 0.997
_diffrn_measurement_device_type 'Bruker D8 Quest'
_diffrn_measurement_method 'phi and omega scans'
_diffrn_radiation_type MoK\a
_diffrn_radiation_wavelength 0.71073
_diffrn_reflns_av_R_equivalents 0.1302
_diffrn_reflns_av_unetI/netI 0.0299
_diffrn_reflns_Laue_measured_fraction_full 0.999
_diffrn_reflns_Laue_measured_fraction_max 0.997
_diffrn_reflns_limit_h_max 34
_diffrn_reflns_limit_h_min -34
_diffrn_reflns_limit_k_max 34
_diffrn_reflns_limit_k_min -34
_diffrn_reflns_limit_l_max 45
_diffrn_reflns_limit_l_min -45
_diffrn_reflns_number 421140
_diffrn_reflns_point_group_measured_fraction_full 0.999
_diffrn_reflns_point_group_measured_fraction_max 0.997
_diffrn_reflns_theta_full 25.242
_diffrn_reflns_theta_max 28.311
_diffrn_reflns_theta_min 2.216
_diffrn_standards_decay_% 0
_diffrn_standards_interval_count 0
_diffrn_standards_interval_time 0
_diffrn_standards_number 0
_exptl_absorpt_coefficient_mu 6.513
_exptl_absorpt_correction_T_max 0.521
_exptl_absorpt_correction_T_min 0.296
_exptl_absorpt_correction_type multi-scan
_exptl_absorpt_process_details 'SADABS, Sheldrick, 2008'
_exptl_crystal_colour black
_exptl_crystal_density_diffrn 1.857
_exptl_crystal_description block
_exptl_crystal_F_000 12288
_exptl_crystal_size_max 0.200
_exptl_crystal_size_mid 0.200
_exptl_crystal_size_min 0.100
_refine_diff_density_max 1.053
_refine_diff_density_min -1.184
_refine_diff_density_rms 0.182
_refine_ls_extinction_method none
_refine_ls_goodness_of_fit_ref 1.219
_refine_ls_hydrogen_treatment mixed
_refine_ls_matrix_type full
_refine_ls_number_parameters 280
_refine_ls_number_reflns 7115
_refine_ls_number_restraints 1
_refine_ls_restrained_S_all 1.219
_refine_ls_R_factor_all 0.0673
_refine_ls_R_factor_gt 0.0353
_refine_ls_shift/su_max 0.001
_refine_ls_shift/su_mean 0.000
_refine_ls_structure_factor_coef Fsqd
_refine_ls_weighting_details
;
 w=1/[\s^2^(Fo^2^)+(0.0190P)^2^+382.3273P]
 where P=(Fo^2^+2Fc^2^)/3
;
_refine_ls_weighting_scheme calc
_refine_ls_wR_factor_gt 0.0739
_refine_ls_wR_factor_ref 0.0946
_reflns_Friedel_coverage 0.000
_reflns_number_gt 5339
_reflns_number_total 7115
_reflns_threshold_expression 'I > 2\s(I)'
_cod_data_source_file ic7b00261_si_002.cif
_cod_data_source_block 7
_cod_depositor_comments
;
Adding full bibliography for 4345750--4345757.cif.

2021-04-15
Space group name changed to comply with IUCR recomendations
                 miguel
;
_cod_original_cell_volume 22884(32)
_cod_database_code 4345756
_publcif_datablock.id {aa2a15bd-06d1-48ed-a5db-f95813b9e4a3}

_shelx_space_group_comment
;
The symmetry employed for this shelxl refinement is uniquely defined
by the following loop, which should always be used as a source of
symmetry information in preference to the above space-group names.
They are only intended as comments.
;
_shelx_estimated_absorpt_t_min 0.356
_shelx_estimated_absorpt_t_max 0.562
_shelxl_version_number 2013-2

loop_
_space_group_symop_operation_xyz
'x, y, z'
'-y+1/4, x+3/4, z+1/4'
'-x+1/2, -y, z+1/2'
'y+1/4, -x+1/4, z+3/4'
'x, -y, -z+1/2'
'y+1/4, x+3/4, -z+3/4'
'-x+1/2, y, -z'
'-y+1/4, -x+1/4, -z+1/4'
'x+1/2, y+1/2, z+1/2'
'-y+3/4, x+5/4, z+3/4'
'-x+1, -y+1/2, z+1'
'y+3/4, -x+3/4, z+5/4'
'x+1/2, -y+1/2, -z+1'
'y+3/4, x+5/4, -z+5/4'
'-x+1, y+1/2, -z+1/2'
'-y+3/4, -x+3/4, -z+3/4'
'-x, -y, -z'
'y-1/4, -x-3/4, -z-1/4'
'x-1/2, y, -z-1/2'
'-y-1/4, x-1/4, -z-3/4'
'-x, y, z-1/2'
'-y-1/4, -x-3/4, z-3/4'
'x-1/2, -y, z'
'y-1/4, x-1/4, z-1/4'
'-x+1/2, -y+1/2, -z+1/2'
'y+1/4, -x-1/4, -z+1/4'
'x, y+1/2, -z'
'-y+1/4, x+1/4, -z-1/4'
'-x+1/2, y+1/2, z'
'-y+1/4, -x-1/4, z-1/4'
'x, -y+1/2, z+1/2'
'y+1/4, x+1/4, z+1/4'

loop_
_atom_site_label
_atom_site_type_symbol
_atom_site_fract_x
_atom_site_fract_y
_atom_site_fract_z
_atom_site_U_iso_or_equiv
_atom_site_adp_type
_atom_site_occupancy
_atom_site_site_symmetry_order
_atom_site_calc_flag
_atom_site_refinement_flags_posn
_atom_site_refinement_flags_adp
W1 W 0.37698(2) 0.16567(2) 0.20843(2) 0.02143(7) Uani 1 1 d . .
Cu1 Cu 0.47667(3) 0.16455(3) 0.19025(2) 0.02463(16) Uani 1 1 d . .
Cu2 Cu 0.39813(3) 0.17999(3) 0.13214(2) 0.02437(16) Uani 1 1 d . .
Cu3 Cu 0.41539(3) 0.25852(3) 0.19122(2) 0.02432(16) Uani 1 1 d . .
S1 S 0.44323(6) 0.20855(6) 0.24021(4) 0.0250(3) Uani 1 1 d . .
S2 S 0.41911(6) 0.10970(6) 0.16558(5) 0.0249(3) Uani 1 1 d . .
S3 S 0.34289(6) 0.22744(6) 0.16661(5) 0.0246(3) Uani 1 1 d . .
S4 S 0.55989(6) 0.16205(5) 0.18096(4) 0.0227(3) Uani 1 1 d . .
B1 B 0.2914(3) 0.1075(3) 0.2694(2) 0.0319(16) Uani 1 1 d D .
H1B1 H 0.265(2) 0.088(2) 0.2918(16) 0.038 Uiso 1 1 d D U
N1 N 0.2973(2) 0.16379(19) 0.28208(16) 0.0279(11) Uani 1 1 d . .
N2 N 0.3253(2) 0.19694(19) 0.25718(15) 0.0268(11) Uani 1 1 d . .
N3 N 0.2717(2) 0.1055(2) 0.22713(17) 0.0317(12) Uani 1 1 d . .
N4 N 0.3018(2) 0.1213(2) 0.19577(15) 0.0272(11) Uani 1 1 d . .
N5 N 0.3438(2) 0.08060(19) 0.27228(15) 0.0291(12) Uani 1 1 d . .
N6 N 0.3865(2) 0.1013(2) 0.25373(17) 0.0314(12) Uani 1 1 d . .
C1 C 0.2431(3) 0.1643(3) 0.3420(2) 0.047(2) Uani 1 1 d . .
H1A H 0.2103 0.1541 0.3309 0.070 Uiso 1 1 calc R U
H1B H 0.2374 0.1881 0.3637 0.070 Uiso 1 1 calc R U
H1C H 0.2611 0.1342 0.3517 0.070 Uiso 1 1 calc R U
C2 C 0.2749(3) 0.1900(3) 0.3108(2) 0.0328(15) Uani 1 1 d . .
C3 C 0.2874(3) 0.2417(3) 0.3066(2) 0.0339(15) Uani 1 1 d . .
H3 H 0.2771 0.2691 0.3229 0.041 Uiso 1 1 calc R U
C4 C 0.3186(2) 0.2446(3) 0.27299(19) 0.0303(14) Uani 1 1 d . .
C5 C 0.3404(3) 0.2935(2) 0.2572(2) 0.0379(16) Uani 1 1 d . .
H5A H 0.3774 0.2934 0.2605 0.057 Uiso 1 1 calc R U
H5B H 0.3258 0.3224 0.2714 0.057 Uiso 1 1 calc R U
H5C H 0.3321 0.2965 0.2294 0.057 Uiso 1 1 calc R U
C6 C 0.1835(3) 0.0702(3) 0.2407(3) 0.047(2) Uani 1 1 d . .
H6A H 0.1970 0.0446 0.2587 0.071 Uiso 1 1 calc R U
H6B H 0.1561 0.0551 0.2250 0.071 Uiso 1 1 calc R U
H6C H 0.1701 0.0991 0.2556 0.071 Uiso 1 1 calc R U
C7 C 0.2259(3) 0.0886(3) 0.2137(2) 0.0365(16) Uani 1 1 d . .
C8 C 0.2262(3) 0.0929(3) 0.1735(2) 0.0378(16) Uani 1 1 d . .
H8 H 0.1991 0.0844 0.1564 0.045 Uiso 1 1 calc R U
C9 C 0.2743(3) 0.1125(3) 0.1627(2) 0.0353(15) Uani 1 1 d . .
C10 C 0.2927(3) 0.1203(3) 0.1215(2) 0.0446(18) Uani 1 1 d . .
H10A H 0.2964 0.1568 0.1163 0.067 Uiso 1 1 calc R U
H10B H 0.2680 0.1057 0.1032 0.067 Uiso 1 1 calc R U
H10C H 0.3257 0.1035 0.1181 0.067 Uiso 1 1 calc R U
C11 C 0.3198(3) 0.0101(3) 0.3194(2) 0.0397(17) Uani 1 1 d . .
H11A H 0.3049 0.0318 0.3397 0.060 Uiso 1 1 calc R U
H11B H 0.3371 -0.0189 0.3317 0.060 Uiso 1 1 calc R U
H11C H 0.2928 -0.0025 0.3022 0.060 Uiso 1 1 calc R U
C12 C 0.3581(3) 0.0409(2) 0.29550(19) 0.0308(14) Uani 1 1 d . .
C13 C 0.4103(3) 0.0353(2) 0.29272(19) 0.0333(14) Uani 1 1 d . .
H13 H 0.4306 0.0109 0.3059 0.040 Uiso 1 1 calc R U
C14 C 0.4275(3) 0.0729(2) 0.26649(19) 0.0305(14) Uani 1 1 d . .
C15 C 0.4818(3) 0.0792(3) 0.2540(3) 0.0464(19) Uani 1 1 d . .
H15A H 0.4841 0.0763 0.2255 0.070 Uiso 1 1 calc R U
H15B H 0.5027 0.0526 0.2662 0.070 Uiso 1 1 calc R U
H15C H 0.4942 0.1127 0.2622 0.070 Uiso 1 1 calc R U

loop_
_atom_site_aniso_label
_atom_site_aniso_U_11
_atom_site_aniso_U_22
_atom_site_aniso_U_33
_atom_site_aniso_U_23
_atom_site_aniso_U_13
_atom_site_aniso_U_12
W1 0.02157(12) 0.01768(11) 0.02505(12) 0.00185(9) 0.00374(9) 0.00026(9)
Cu1 0.0219(3) 0.0216(3) 0.0304(4) -0.0004(3) 0.0024(3) 0.0012(3)
Cu2 0.0234(4) 0.0236(4) 0.0260(4) 0.0008(3) 0.0030(3) 0.0004(3)
Cu3 0.0250(4) 0.0188(3) 0.0292(4) 0.0025(3) 0.0029(3) -0.0001(3)
S1 0.0256(7) 0.0221(7) 0.0274(8) 0.0005(6) 0.0012(6) 0.0011(6)
S2 0.0268(7) 0.0196(7) 0.0282(8) -0.0016(6) 0.0034(6) 0.0010(6)
S3 0.0221(7) 0.0224(7) 0.0293(8) 0.0032(6) 0.0028(6) 0.0038(5)
S4 0.0230(7) 0.0202(7) 0.0249(7) -0.0025(6) 0.0009(6) 0.0000(5)
B1 0.037(4) 0.026(4) 0.032(4) 0.005(3) 0.011(3) -0.004(3)
N1 0.026(3) 0.021(2) 0.036(3) 0.007(2) 0.008(2) 0.000(2)
N2 0.028(3) 0.023(2) 0.029(3) 0.001(2) 0.007(2) -0.001(2)
N3 0.027(3) 0.023(3) 0.045(3) 0.004(2) 0.005(2) 0.000(2)
N4 0.026(3) 0.026(3) 0.029(3) 0.002(2) 0.004(2) -0.003(2)
N5 0.039(3) 0.020(2) 0.028(3) 0.006(2) 0.005(2) -0.002(2)
N6 0.030(3) 0.024(3) 0.040(3) 0.010(2) 0.008(2) 0.003(2)
C1 0.058(5) 0.036(4) 0.047(4) 0.008(3) 0.035(4) 0.007(3)
C2 0.029(3) 0.036(4) 0.033(4) 0.006(3) 0.011(3) 0.010(3)
C3 0.036(4) 0.031(3) 0.035(4) -0.006(3) 0.014(3) 0.007(3)
C4 0.033(3) 0.030(3) 0.027(3) -0.002(3) 0.004(3) 0.008(3)
C5 0.043(4) 0.027(3) 0.044(4) -0.001(3) 0.014(3) 0.004(3)
C6 0.030(4) 0.035(4) 0.077(6) 0.006(4) 0.014(4) -0.008(3)
C7 0.027(3) 0.027(3) 0.056(5) -0.001(3) 0.004(3) -0.002(3)
C8 0.026(3) 0.032(4) 0.056(5) -0.002(3) -0.007(3) -0.007(3)
C9 0.030(3) 0.031(3) 0.045(4) -0.002(3) -0.002(3) -0.003(3)
C10 0.042(4) 0.054(5) 0.038(4) -0.005(4) -0.008(3) -0.011(4)
C11 0.050(4) 0.027(3) 0.042(4) 0.009(3) 0.004(3) -0.004(3)
C12 0.047(4) 0.016(3) 0.029(3) -0.001(2) 0.001(3) 0.001(3)
C13 0.045(4) 0.027(3) 0.028(3) 0.006(3) -0.009(3) 0.004(3)
C14 0.037(4) 0.022(3) 0.032(3) 0.005(3) -0.005(3) 0.006(3)
C15 0.036(4) 0.042(4) 0.061(5) 0.019(4) -0.005(4) 0.006(3)

loop_
_atom_type_symbol
_atom_type_description
_atom_type_scat_dispersion_real
_atom_type_scat_dispersion_imag
_atom_type_scat_source
C C 0.0033 0.0016 'International Tables Vol C Tables 4.2.6.8 and 6.1.1.4'
H H 0.0000 0.0000 'International Tables Vol C Tables 4.2.6.8 and 6.1.1.4'
B B 0.0013 0.0007 'International Tables Vol C Tables 4.2.6.8 and 6.1.1.4'
Cu Cu 0.3201 1.2651 'International Tables Vol C Tables 4.2.6.8 and 6.1.1.4'
N N 0.0061 0.0033 'International Tables Vol C Tables 4.2.6.8 and 6.1.1.4'
S S 0.1246 0.1234 'International Tables Vol C Tables 4.2.6.8 and 6.1.1.4'
W W -0.8490 6.8722 'International Tables Vol C Tables 4.2.6.8 and 6.1.1.4'

loop_
_geom_angle_atom_site_label_1
_geom_angle_atom_site_label_2
_geom_angle_atom_site_label_3
_geom_angle
_geom_angle_site_symmetry_1
_geom_angle_site_symmetry_3
N2 W1 N6 80.74(19) . .
N2 W1 N4 79.27(18) . .
N6 W1 N4 81.39(19) . .
N2 W1 S1 86.01(14) . .
N6 W1 S1 87.70(15) . .
N4 W1 S1 162.88(13) . .
N2 W1 S3 88.29(14) . .
N6 W1 S3 163.72(14) . .
N4 W1 S3 84.80(13) . .
S1 W1 S3 103.59(6) . .
N2 W1 S2 162.13(13) . .
N6 W1 S2 84.80(15) . .
N4 W1 S2 88.26(13) . .
S1 W1 S2 103.92(6) . .
S3 W1 S2 103.40(7) . .
N2 W1 Cu1 138.18(13) . .
N6 W1 Cu1 92.38(13) . .
N4 W1 Cu1 140.76(13) . .
S1 W1 Cu1 52.37(5) . .
S3 W1 Cu1 103.78(4) . .
S2 W1 Cu1 52.53(4) . .
N2 W1 Cu2 140.66(13) . .
N6 W1 Cu2 136.91(14) . .
N4 W1 Cu2 93.68(13) . .
S1 W1 Cu2 103.28(5) . .
S3 W1 Cu2 52.42(5) . .
S2 W1 Cu2 52.17(5) . .
Cu1 W1 Cu2 64.99(2) . .
N2 W1 Cu3 93.22(13) . .
N6 W1 Cu3 140.07(15) . .
N4 W1 Cu3 136.55(13) . .
S1 W1 Cu3 52.40(5) . .
S3 W1 Cu3 52.02(4) . .
S2 W1 Cu3 104.61(4) . .
Cu1 W1 Cu3 66.20(2) . .
Cu2 W1 Cu3 65.56(2) . .
S4 Cu1 S1 120.82(6) . .
S4 Cu1 S2 126.23(6) . .
S1 Cu1 S2 110.63(6) . .
S4 Cu1 W1 174.79(5) . .
S1 Cu1 W1 55.74(4) . .
S2 Cu1 W1 55.99(4) . .
S4 Cu1 Cu2 127.62(6) . .
S1 Cu1 Cu2 99.93(6) . .
S2 Cu1 Cu2 49.73(4) . .
W1 Cu1 Cu2 57.58(4) . .
S4 Cu1 Cu3 124.53(5) . .
S1 Cu1 Cu3 49.15(5) . .
S2 Cu1 Cu3 99.98(5) . .
W1 Cu1 Cu3 57.10(2) . .
Cu2 Cu1 Cu3 60.07(3) . .
S4 Cu2 S2 123.94(7) 26_565 .
S4 Cu2 S3 123.65(7) 26_565 .
S2 Cu2 S3 110.34(7) . .
S4 Cu2 W1 177.38(5) 26_565 .
S2 Cu2 W1 56.02(5) . .
S3 Cu2 W1 55.66(5) . .
S4 Cu2 Cu1 124.84(6) 26_565 .
S2 Cu2 Cu1 50.08(5) . .
S3 Cu2 Cu1 100.21(6) . .
W1 Cu2 Cu1 57.44(4) . .
S4 Cu2 Cu3 124.49(6) 26_565 .
S2 Cu2 Cu3 100.94(6) . .
S3 Cu2 Cu3 49.15(5) . .
W1 Cu2 Cu3 57.36(4) . .
Cu1 Cu2 Cu3 60.86(4) . .
S4 Cu3 S3 122.28(6) 11_554 .
S4 Cu3 S1 124.93(6) 11_554 .
S3 Cu3 S1 110.13(6) . .
S4 Cu3 W1 173.85(5) 11_554 .
S3 Cu3 W1 55.61(4) . .
S1 Cu3 W1 55.47(4) . .
S4 Cu3 Cu2 126.93(6) 11_554 .
S3 Cu3 Cu2 49.46(4) . .
S1 Cu3 Cu2 98.86(6) . .
W1 Cu3 Cu2 57.08(4) . .
S4 Cu3 Cu1 128.87(5) 11_554 .
S3 Cu3 Cu1 98.92(5) . .
S1 Cu3 Cu1 48.90(5) . .
W1 Cu3 Cu1 56.69(2) . .
Cu2 Cu3 Cu1 59.07(3) . .
Cu1 S1 Cu3 81.94(7) . .
Cu1 S1 W1 71.88(5) . .
Cu3 S1 W1 72.13(5) . .
Cu2 S2 Cu1 80.18(6) . .
Cu2 S2 W1 71.82(6) . .
Cu1 S2 W1 71.49(5) . .
Cu3 S3 Cu2 81.39(6) . .
Cu3 S3 W1 72.37(5) . .
Cu2 S3 W1 71.92(6) . .
Cu2 S4 Cu1 105.36(7) 20_656 .
Cu2 S4 Cu3 106.04(7) 20_656 11_554
Cu1 S4 Cu3 103.85(6) . 11_554
N3 B1 N1 109.3(5) . .
N3 B1 N5 110.0(5) . .
N1 B1 N5 109.1(6) . .
N3 B1 H1B1 114(4) . .
N1 B1 H1B1 107(4) . .
N5 B1 H1B1 107(4) . .
C2 N1 N2 110.7(5) . .
C2 N1 B1 130.7(5) . .
N2 N1 B1 117.9(5) . .
C4 N2 N1 104.8(5) . .
C4 N2 W1 133.3(4) . .
N1 N2 W1 121.3(4) . .
C7 N3 N4 109.8(6) . .
C7 N3 B1 128.7(6) . .
N4 N3 B1 121.6(5) . .
C9 N4 N3 106.8(5) . .
C9 N4 W1 133.4(4) . .
N3 N4 W1 119.0(4) . .
C12 N5 N6 109.8(5) . .
C12 N5 B1 129.1(5) . .
N6 N5 B1 120.5(5) . .
C14 N6 N5 105.8(5) . .
C14 N6 W1 133.9(4) . .
N5 N6 W1 120.1(4) . .
C2 C1 H1A 109.5 . .
C2 C1 H1B 109.5 . .
H1A C1 H1B 109.5 . .
C2 C1 H1C 109.5 . .
H1A C1 H1C 109.5 . .
H1B C1 H1C 109.5 . .
N1 C2 C3 108.5(6) . .
N1 C2 C1 122.2(6) . .
C3 C2 C1 129.3(6) . .
C2 C3 C4 105.8(6) . .
C2 C3 H3 127.1 . .
C4 C3 H3 127.1 . .
N2 C4 C3 110.2(6) . .
N2 C4 C5 125.9(6) . .
C3 C4 C5 123.9(6) . .
C4 C5 H5A 109.5 . .
C4 C5 H5B 109.5 . .
H5A C5 H5B 109.5 . .
C4 C5 H5C 109.5 . .
H5A C5 H5C 109.5 . .
H5B C5 H5C 109.5 . .
C7 C6 H6A 109.5 . .
C7 C6 H6B 109.5 . .
H6A C6 H6B 109.5 . .
C7 C6 H6C 109.5 . .
H6A C6 H6C 109.5 . .
H6B C6 H6C 109.5 . .
N3 C7 C8 107.6(6) . .
N3 C7 C6 123.1(7) . .
C8 C7 C6 129.3(7) . .
C7 C8 C9 107.3(6) . .
C7 C8 H8 126.3 . .
C9 C8 H8 126.3 . .
N4 C9 C8 108.5(6) . .
N4 C9 C10 125.8(6) . .
C8 C9 C10 125.6(7) . .
C9 C10 H10A 109.5 . .
C9 C10 H10B 109.5 . .
H10A C10 H10B 109.5 . .
C9 C10 H10C 109.5 . .
H10A C10 H10C 109.5 . .
H10B C10 H10C 109.5 . .
C12 C11 H11A 109.5 . .
C12 C11 H11B 109.5 . .
H11A C11 H11B 109.5 . .
C12 C11 H11C 109.5 . .
H11A C11 H11C 109.5 . .
H11B C11 H11C 109.5 . .
N5 C12 C13 108.4(6) . .
N5 C12 C11 122.3(6) . .
C13 C12 C11 129.3(6) . .
C12 C13 C14 106.7(6) . .
C12 C13 H13 126.6 . .
C14 C13 H13 126.6 . .
N6 C14 C13 109.3(6) . .
N6 C14 C15 126.4(6) . .
C13 C14 C15 124.3(6) . .
C14 C15 H15A 109.5 . .
C14 C15 H15B 109.5 . .
H15A C15 H15B 109.5 . .
C14 C15 H15C 109.5 . .
H15A C15 H15C 109.5 . .
H15B C15 H15C 109.5 . .

loop_
_geom_bond_atom_site_label_1
_geom_bond_atom_site_label_2
_geom_bond_distance
_geom_bond_site_symmetry_2
W1 N2 2.279(5) .
W1 N6 2.285(5) .
W1 N4 2.309(5) .
W1 S1 2.316(2) .
W1 S3 2.3174(18) .
W1 S2 2.3285(18) .
W1 Cu1 2.6637(18) .
W1 Cu2 2.6680(15) .
W1 Cu3 2.6762(18) .
Cu1 S4 2.187(2) .
Cu1 S1 2.2197(19) .
Cu1 S2 2.229(2) .
Cu1 Cu2 2.8642(16) .
Cu1 Cu3 2.916(2) .
Cu2 S4 2.1833(19) 26_565
Cu2 S2 2.218(2) .
Cu2 S3 2.224(2) .
Cu2 Cu3 2.8936(16) .
Cu3 S4 2.190(2) 11_554
Cu3 S3 2.214(2) .
Cu3 S1 2.2280(19) .
S4 Cu2 2.1833(19) 20_656
S4 Cu3 2.190(2) 11_554
B1 N3 1.520(10) .
B1 N1 1.533(9) .
B1 N5 1.534(10) .
B1 H1B1 1.14(2) .
N1 C2 1.324(8) .
N1 N2 1.407(7) .
N2 C4 1.360(8) .
N3 C7 1.348(8) .
N3 N4 1.382(7) .
N4 C9 1.348(9) .
N5 C12 1.351(8) .
N5 N6 1.385(7) .
N6 C14 1.365(8) .
C1 C2 1.497(9) .
C1 H1A 0.9700 .
C1 H1B 0.9700 .
C1 H1C 0.9700 .
C2 C3 1.391(10) .
C3 C4 1.398(9) .
C3 H3 0.9400 .
C4 C5 1.491(9) .
C5 H5A 0.9700 .
C5 H5B 0.9700 .
C5 H5C 0.9700 .
C6 C7 1.509(10) .
C6 H6A 0.9700 .
C6 H6B 0.9700 .
C6 H6C 0.9700 .
C7 C8 1.366(11) .
C8 C9 1.399(9) .
C8 H8 0.9400 .
C9 C10 1.490(10) .
C10 H10A 0.9700 .
C10 H10B 0.9700 .
C10 H10C 0.9700 .
C11 C12 1.514(9) .
C11 H11A 0.9700 .
C11 H11B 0.9700 .
C11 H11C 0.9700 .
C12 C13 1.367(10) .
C13 C14 1.394(9) .
C13 H13 0.9400 .
C14 C15 1.483(10) .
C15 H15A 0.9700 .
C15 H15B 0.9700 .
C15 H15C 0.9700 .

loop_
_publcif_info_datablock.id
_publcif_info_datablock.publ_exptl
_publcif_info_datablock.publ_geom
_publcif_info_datablock.structure
{aa2a15bd-06d1-48ed-a5db-f95813b9e4a3} y y y
